data_1567514
loop_
_publ_author_name
'Kurosawa, Miki B.'
'Kato, Kenta'
'Muto, Kei'
'Yamaguchi, Junichiro'

_publ_section_references
;
Dolomanov, O.V., Bourhis, L.J., Gildea, R.J, Howard, J.A.K. & Puschmann, H.
 (2009), J. Appl. Cryst. 42, 339-341.

Sheldrick, G.M. (2015). Acta Cryst. A71, 3-8.

Sheldrick, G.M. (2015). Acta Cryst. C71, 3-8.
;
_publ_section_title
;
 Unified Synthesis of Multiply Arylated Alkanes by Catalytic Deoxygenative
 Transformation of Diarylketones
;
_journal_name_full 'Chemical Science'
_journal_paper_doi 10.1039/D2SC03720C
_journal_year 2022
_chemical_formula_moiety '2(C15 H13)'
_chemical_formula_sum 'C30 H26'
_chemical_formula_weight 386.51
_space_group_crystal_system triclinic
_space_group_IT_number 2
_space_group_name_Hall '-P 1'
_space_group_name_H-M_alt 'P -1'
_atom_sites_solution_hydrogens geom
_atom_sites_solution_primary dual
_audit_creation_date 2021-09-24
_audit_creation_method
;
Olex2 1.5
(compiled 2021.07.19 svn.r715e62df for OlexSys, GUI svn.r6380)
;
_audit_update_record
;
2022-04-20 deposited with the CCDC.	2022-08-22 downloaded from the CCDC.
;
_cell_angle_alpha 98.955(7)
_cell_angle_beta 91.413(6)
_cell_angle_gamma 103.689(7)
_cell_formula_units_Z 2
_cell_length_a 9.9103(12)
_cell_length_b 10.3946(13)
_cell_length_c 10.4347(13)
_cell_measurement_reflns_used 6945
_cell_measurement_temperature 173(2)
_cell_measurement_theta_max 136.63
_cell_measurement_theta_min 8.60
_cell_volume 1029.5(2)
_computing_cell_refinement 'Rigaku RAPID-AUTO'
_computing_data_collection 'Rigaku RAPID-AUTO'
_computing_data_reduction 'Rigaku RAPID-AUTO'
_computing_molecular_graphics 'Olex2 1.5 (Dolomanov et al., 2009)'
_computing_publication_material 'Olex2 1.5 (Dolomanov et al., 2009)'
_computing_structure_refinement 'SHELXL 2018/3 (Sheldrick, 2015)'
_computing_structure_solution 'SHELXT 2018/2 (Sheldrick, 2018)'
_diffrn_ambient_temperature 173(2)
_diffrn_detector_area_resol_mean 10
_diffrn_measured_fraction_theta_full 0.982
_diffrn_measured_fraction_theta_max 0.980
_diffrn_measurement_device_type RAPID
_diffrn_measurement_method 'w scans'
_diffrn_radiation_type CuK\a
_diffrn_radiation_wavelength 1.5418
_diffrn_reflns_av_R_equivalents 0.0480
_diffrn_reflns_av_unetI/netI 0.0727
_diffrn_reflns_Laue_measured_fraction_full 0.982
_diffrn_reflns_Laue_measured_fraction_max 0.980
_diffrn_reflns_limit_h_max 11
_diffrn_reflns_limit_h_min -11
_diffrn_reflns_limit_k_max 12
_diffrn_reflns_limit_k_min -12
_diffrn_reflns_limit_l_max 12
_diffrn_reflns_limit_l_min -12
_diffrn_reflns_number 11946
_diffrn_reflns_point_group_measured_fraction_full 0.982
_diffrn_reflns_point_group_measured_fraction_max 0.980
_diffrn_reflns_theta_full 67.680
_diffrn_reflns_theta_max 68.210
_diffrn_reflns_theta_min 4.298
_diffrn_source_current 100.0
_diffrn_source_power 5.0
_diffrn_source_voltage 50.0
_exptl_absorpt_coefficient_mu 0.527
_exptl_absorpt_correction_T_max 1.000
_exptl_absorpt_correction_T_min 0.7968
_exptl_absorpt_correction_type multi-scan
_exptl_absorpt_process_details 'JABSCOR (Rigaku, 1995)'
_exptl_crystal_colour colourless
_exptl_crystal_colour_primary colourless
_exptl_crystal_density_diffrn 1.247
_exptl_crystal_description block
_exptl_crystal_F_000 412
_exptl_crystal_recrystallization_method 'Vapour deposition'
_exptl_crystal_size_max 0.2
_exptl_crystal_size_mid 0.2
_exptl_crystal_size_min 0.1
_refine_diff_density_max 0.134
_refine_diff_density_min -0.216
_refine_diff_density_rms 0.044
_refine_ls_extinction_method none
_refine_ls_goodness_of_fit_ref 0.948
_refine_ls_hydrogen_treatment constr
_refine_ls_matrix_type full
_refine_ls_number_parameters 271
_refine_ls_number_reflns 3689
_refine_ls_number_restraints 0
_refine_ls_restrained_S_all 0.948
_refine_ls_R_factor_all 0.0816
_refine_ls_R_factor_gt 0.0485
_refine_ls_shift/su_max 0.000
_refine_ls_shift/su_mean 0.000
_refine_ls_structure_factor_coef Fsqd
_refine_ls_weighting_details 'w=1/[\s^2^(Fo^2^)+(0.0632P)^2^] where P=(Fo^2^+2Fc^2^)/3'
_refine_ls_weighting_scheme calc
_refine_ls_wR_factor_gt 0.1124
_refine_ls_wR_factor_ref 0.1241
_reflns_Friedel_coverage 0.000
_reflns_number_gt 2309
_reflns_number_total 3689
_reflns_threshold_expression 'I > 2\s(I)'
_cod_data_source_file d2sc03720c2.cif
_cod_data_source_block 3R
_cod_database_code 1567514
_shelx_shelxl_version_number 2018/3
_shelx_space_group_comment
;
The symmetry employed for this shelxl refinement is uniquely defined
by the following loop, which should always be used as a source of
symmetry information in preference to the above space-group names.
They are only intended as comments.
;
_olex2_refinement_description
;
1.a Ternary CH refined with riding coordinates:
 C1(H1), C16(H16)
1.b Secondary CH2 refined with riding coordinates:
 C8(H8A,H8B), C9(H9A,H9B), C24(H24A,H24B), C23(H23A,H23B)
1.c Aromatic/amide H refined with riding coordinates:
 C14(H14), C3(H3), C18(H18), C6(H6), C4(H4), C29(H29), C11(H11), C5(H5),
 C19(H19), C21(H21), C20(H20), C26(H26), C13(H13), C12(H12), C28(H28), C27(H27)
;
_olex2_submission_special_instructions 'No special instructions were received'

loop_
_space_group_symop_operation_xyz
'x, y, z'
'-x, -y, -z'

loop_
_atom_site_label
_atom_site_type_symbol
_atom_site_fract_x
_atom_site_fract_y
_atom_site_fract_z
_atom_site_U_iso_or_equiv
_atom_site_adp_type
_atom_site_occupancy
_atom_site_site_symmetry_order
_atom_site_calc_flag
_atom_site_refinement_flags_posn
_atom_site_refinement_flags_adp
_atom_site_refinement_flags_occupancy
_atom_site_disorder_assembly
_atom_site_disorder_group
C15 C 0.06588(17) -0.12437(17) 0.09301(17) 0.0365(4) Uani 1 1 d . . . . .
C7 C 0.10650(17) 0.16460(18) 0.26149(18) 0.0382(5) Uani 1 1 d . . . . .
C2 C 0.12724(17) 0.13410(17) 0.12843(18) 0.0369(4) Uani 1 1 d . . . . .
C10 C -0.00489(18) -0.15619(18) 0.20277(17) 0.0398(5) Uani 1 1 d . . . . .
C30 C 0.63380(18) 1.12549(17) 0.41644(18) 0.0377(5) Uani 1 1 d . . . . .
C22 C 0.53635(17) 0.83883(18) 0.24242(19) 0.0408(5) Uani 1 1 d . . . . .
C25 C 0.58852(19) 1.15649(18) 0.29900(18) 0.0422(5) Uani 1 1 d . . . . .
C17 C 0.56460(17) 0.86804(17) 0.37767(18) 0.0387(5) Uani 1 1 d . . . . .
C14 C 0.13048(18) -0.21725(18) 0.02633(18) 0.0437(5) Uani 1 1 d . . . . .
H14 H 0.178989 -0.196481 -0.048108 0.052 Uiso 1 1 calc R U . . .
C1 C 0.06700(18) 0.00237(18) 0.03953(17) 0.0409(5) Uani 1 1 d . . . . .
H1 H 0.136362 0.001566 -0.028395 0.049 Uiso 1 1 calc R U . . .
C3 C 0.21026(18) 0.23475(17) 0.07075(18) 0.0413(5) Uani 1 1 d . . . . .
H3 H 0.226166 0.214885 -0.018763 0.050 Uiso 1 1 calc R U . . .
C18 C 0.59784(18) 0.76856(17) 0.44015(18) 0.0434(5) Uani 1 1 d . . . . .
H18 H 0.617261 0.787426 0.531687 0.052 Uiso 1 1 calc R U . . .
C8 C 0.02977(19) 0.06857(18) 0.34576(17) 0.0456(5) Uani 1 1 d . . . . .
H8A H -0.020161 0.119148 0.408353 0.055 Uiso 1 1 calc R U . . .
H8B H 0.100244 0.040877 0.396909 0.055 Uiso 1 1 calc R U . . .
C6 C 0.16673(19) 0.29509(18) 0.32680(19) 0.0468(5) Uani 1 1 d . . . . .
H6 H 0.150883 0.317094 0.416066 0.056 Uiso 1 1 calc R U . . .
C4 C 0.27006(19) 0.36111(19) 0.1371(2) 0.0469(5) Uani 1 1 d . . . . .
H4 H 0.326336 0.426365 0.093986 0.056 Uiso 1 1 calc R U . . .
C9 C -0.07409(19) -0.05771(17) 0.28009(17) 0.0432(5) Uani 1 1 d . . . . .
H9A H -0.127823 -0.101310 0.347066 0.052 Uiso 1 1 calc R U . . .
H9B H -0.140310 -0.032953 0.221476 0.052 Uiso 1 1 calc R U . . .
C29 C 0.74380(19) 1.21515(18) 0.49148(19) 0.0467(5) Uani 1 1 d . . . . .
H29 H 0.773216 1.195171 0.571869 0.056 Uiso 1 1 calc R U . . .
C11 C -0.00910(19) -0.27967(18) 0.24000(19) 0.0490(5) Uani 1 1 d . . . . .
H11 H -0.057864 -0.301954 0.313875 0.059 Uiso 1 1 calc R U . . .
C16 C 0.5627(2) 0.99866(18) 0.46338(18) 0.0470(5) Uani 1 1 d . . . . .
H16 H 0.630861 0.998446 0.535558 0.056 Uiso 1 1 calc R U . . .
C24 C 0.4693(2) 1.06142(18) 0.21570(18) 0.0490(5) Uani 1 1 d . . . . .
H24A H 0.441562 1.106426 0.146012 0.059 Uiso 1 1 calc R U . . .
H24B H 0.388753 1.039400 0.269498 0.059 Uiso 1 1 calc R U . . .
C23 C 0.5047(2) 0.93289(18) 0.15478(18) 0.0491(5) Uani 1 1 d . . . . .
H23A H 0.586469 0.957448 0.103001 0.059 Uiso 1 1 calc R U . . .
H23B H 0.425983 0.881614 0.092982 0.059 Uiso 1 1 calc R U . . .
C5 C 0.2478(2) 0.3927(2) 0.2671(2) 0.0517(5) Uani 1 1 d . . . . .
H5 H 0.287570 0.479853 0.314456 0.062 Uiso 1 1 calc R U . . .
C19 C 0.60350(19) 0.64513(19) 0.3746(2) 0.0491(5) Uani 1 1 d . . . . .
H19 H 0.626089 0.579930 0.420228 0.059 Uiso 1 1 calc R U . . .
C21 C 0.54220(19) 0.71224(19) 0.1778(2) 0.0492(5) Uani 1 1 d . . . . .
H21 H 0.522084 0.691378 0.086404 0.059 Uiso 1 1 calc R U . . .
C20 C 0.57588(19) 0.6168(2) 0.2413(2) 0.0531(6) Uani 1 1 d . . . . .
H20 H 0.580173 0.532131 0.194105 0.064 Uiso 1 1 calc R U . . .
C26 C 0.6577(2) 1.27517(19) 0.2611(2) 0.0546(6) Uani 1 1 d . . . . .
H26 H 0.628384 1.296947 0.181550 0.065 Uiso 1 1 calc R U . . .
C13 C 0.1259(2) -0.33891(19) 0.0656(2) 0.0539(6) Uani 1 1 d . . . . .
H13 H 0.171261 -0.400567 0.018696 0.065 Uiso 1 1 calc R U . . .
C12 C 0.0555(2) -0.3708(2) 0.1728(2) 0.0556(6) Uani 1 1 d . . . . .
H12 H 0.051411 -0.454531 0.200134 0.067 Uiso 1 1 calc R U . . .
C28 C 0.8115(2) 1.33311(19) 0.4516(2) 0.0580(6) Uani 1 1 d . . . . .
H28 H 0.887362 1.393169 0.503730 0.070 Uiso 1 1 calc R U . . .
C27 C 0.7685(2) 1.3628(2) 0.3360(2) 0.0625(7) Uani 1 1 d . . . . .
H27 H 0.814725 1.443489 0.307672 0.075 Uiso 1 1 calc R U . . .

loop_
_atom_site_aniso_label
_atom_site_aniso_U_11
_atom_site_aniso_U_22
_atom_site_aniso_U_33
_atom_site_aniso_U_23
_atom_site_aniso_U_13
_atom_site_aniso_U_12
C15 0.0256(9) 0.0403(11) 0.0415(11) 0.0054(9) -0.0052(8) 0.0056(8)
C7 0.0300(10) 0.0426(11) 0.0438(12) 0.0050(10) -0.0021(9) 0.0144(8)
C2 0.0319(10) 0.0402(11) 0.0407(12) 0.0069(9) -0.0033(9) 0.0134(8)
C10 0.0302(10) 0.0439(12) 0.0444(12) 0.0105(10) -0.0029(9) 0.0059(8)
C30 0.0340(10) 0.0398(11) 0.0427(12) 0.0084(10) 0.0097(9) 0.0140(8)
C22 0.0298(10) 0.0429(12) 0.0455(12) 0.0031(10) 0.0036(9) 0.0034(8)
C25 0.0423(11) 0.0425(12) 0.0472(12) 0.0097(10) 0.0105(10) 0.0184(9)
C17 0.0319(10) 0.0372(11) 0.0455(13) 0.0052(10) 0.0085(9) 0.0057(8)
C14 0.0352(10) 0.0454(12) 0.0489(13) 0.0053(10) -0.0013(9) 0.0088(9)
C1 0.0422(11) 0.0394(11) 0.0401(12) 0.0059(9) -0.0037(9) 0.0089(9)
C3 0.0355(10) 0.0450(12) 0.0430(12) 0.0075(10) -0.0029(9) 0.0093(9)
C18 0.0376(11) 0.0440(12) 0.0494(13) 0.0077(10) 0.0079(9) 0.0106(9)
C8 0.0445(11) 0.0519(12) 0.0415(12) 0.0055(10) 0.0042(9) 0.0151(10)
C6 0.0452(12) 0.0486(13) 0.0455(13) -0.0024(11) -0.0021(10) 0.0164(10)
C4 0.0391(11) 0.0429(12) 0.0555(14) 0.0072(11) -0.0026(10) 0.0049(9)
C9 0.0380(10) 0.0534(12) 0.0395(11) 0.0134(10) 0.0052(9) 0.0099(9)
C29 0.0392(11) 0.0454(12) 0.0566(13) 0.0061(11) 0.0053(10) 0.0141(9)
C11 0.0441(12) 0.0487(13) 0.0527(13) 0.0150(11) -0.0025(10) 0.0047(10)
C16 0.0512(12) 0.0443(12) 0.0458(12) 0.0084(10) 0.0134(9) 0.0108(10)
C24 0.0490(12) 0.0610(14) 0.0425(12) 0.0133(11) 0.0047(10) 0.0210(11)
C23 0.0442(12) 0.0574(13) 0.0437(12) 0.0048(11) -0.0009(9) 0.0112(10)
C5 0.0448(12) 0.0444(13) 0.0604(14) -0.0017(11) -0.0049(11) 0.0078(10)
C19 0.0395(11) 0.0455(13) 0.0630(15) 0.0068(11) 0.0027(10) 0.0133(10)
C21 0.0392(11) 0.0503(13) 0.0524(14) -0.0033(11) -0.0006(10) 0.0078(9)
C20 0.0432(12) 0.0465(13) 0.0662(16) -0.0052(12) 0.0012(11) 0.0140(10)
C26 0.0692(16) 0.0469(13) 0.0581(15) 0.0215(12) 0.0219(12) 0.0249(12)
C13 0.0494(13) 0.0481(13) 0.0665(15) 0.0068(12) -0.0034(11) 0.0186(10)
C12 0.0563(13) 0.0443(13) 0.0685(15) 0.0178(12) -0.0073(12) 0.0125(11)
C28 0.0410(12) 0.0483(14) 0.0799(17) 0.0036(13) 0.0131(12) 0.0050(10)
C27 0.0655(16) 0.0415(14) 0.0821(18) 0.0159(13) 0.0325(14) 0.0098(11)

loop_
_atom_type_symbol
_atom_type_description
_atom_type_scat_dispersion_real
_atom_type_scat_dispersion_imag
_atom_type_scat_source
C C 0.0181 0.0091 'International Tables Vol C Tables 4.2.6.8 and 6.1.1.4'
H H 0.0000 0.0000 'International Tables Vol C Tables 4.2.6.8 and 6.1.1.4'

loop_
_geom_angle_atom_site_label_1
_geom_angle_atom_site_label_2
_geom_angle_atom_site_label_3
_geom_angle
_geom_angle_site_symmetry_1
_geom_angle_site_symmetry_3
_geom_angle_publ_flag
C10 C15 C1 122.60(16) . . ?
C14 C15 C10 118.57(16) . . ?
C14 C15 C1 118.71(16) . . ?
C2 C7 C8 126.65(17) . . ?
C6 C7 C2 118.15(17) . . ?
C6 C7 C8 115.15(17) . . ?
C7 C2 C1 126.49(16) . . ?
C3 C2 C7 117.67(17) . . ?
C3 C2 C1 115.83(16) . . ?
C15 C10 C9 120.63(15) . . ?
C11 C10 C15 118.86(17) . . ?
C11 C10 C9 120.51(16) . . ?
C25 C30 C16 121.05(18) . . ?
C29 C30 C25 119.32(17) . . ?
C29 C30 C16 119.62(17) . . ?
C17 C22 C23 126.92(16) . . ?
C21 C22 C17 118.25(17) . . ?
C21 C22 C23 114.78(17) . . ?
C30 C25 C24 120.54(17) . . ?
C26 C25 C30 118.43(19) . . ?
C26 C25 C24 121.02(18) . . ?
C22 C17 C16 125.64(16) . . ?
C18 C17 C22 118.02(16) . . ?
C18 C17 C16 116.34(17) . . ?
C15 C14 H14 119.2 . . ?
C13 C14 C15 121.60(18) . . ?
C13 C14 H14 119.2 . . ?
C15 C1 C2 117.19(14) . . ?
C15 C1 C1 114.07(18) . 2 ?
C15 C1 H1 102.7 . . ?
C2 C1 C1 114.58(17) . 2 ?
C2 C1 H1 102.7 . . ?
C1 C1 H1 102.7 2 . ?
C2 C3 H3 118.4 . . ?
C4 C3 C2 123.14(18) . . ?
C4 C3 H3 118.4 . . ?
C17 C18 H18 118.6 . . ?
C19 C18 C17 122.71(19) . . ?
C19 C18 H18 118.6 . . ?
C7 C8 H8A 107.7 . . ?
C7 C8 H8B 107.7 . . ?
C7 C8 C9 118.44(15) . . ?
H8A C8 H8B 107.1 . . ?
C9 C8 H8A 107.7 . . ?
C9 C8 H8B 107.7 . . ?
C7 C6 H6 118.6 . . ?
C5 C6 C7 122.88(19) . . ?
C5 C6 H6 118.6 . . ?
C3 C4 H4 120.2 . . ?
C3 C4 C5 119.51(19) . . ?
C5 C4 H4 120.2 . . ?
C10 C9 C8 112.42(15) . . ?
C10 C9 H9A 109.1 . . ?
C10 C9 H9B 109.1 . . ?
C8 C9 H9A 109.1 . . ?
C8 C9 H9B 109.1 . . ?
H9A C9 H9B 107.9 . . ?
C30 C29 H29 119.4 . . ?
C28 C29 C30 121.24(19) . . ?
C28 C29 H29 119.4 . . ?
C10 C11 H11 119.1 . . ?
C12 C11 C10 121.87(18) . . ?
C12 C11 H11 119.1 . . ?
C30 C16 C17 116.82(14) . . ?
C30 C16 H16 100.2 . . ?
C17 C16 H16 100.2 . . ?
C16 C16 C30 117.17(19) 2_676 . ?
C16 C16 C17 116.8(2) 2_676 . ?
C16 C16 H16 100.2 2_676 . ?
C25 C24 H24A 109.0 . . ?
C25 C24 H24B 109.0 . . ?
C25 C24 C23 112.73(15) . . ?
H24A C24 H24B 107.8 . . ?
C23 C24 H24A 109.0 . . ?
C23 C24 H24B 109.0 . . ?
C22 C23 H23A 107.6 . . ?
C22 C23 H23B 107.6 . . ?
C24 C23 C22 118.87(15) . . ?
C24 C23 H23A 107.6 . . ?
C24 C23 H23B 107.6 . . ?
H23A C23 H23B 107.0 . . ?
C6 C5 C4 118.62(19) . . ?
C6 C5 H5 120.7 . . ?
C4 C5 H5 120.7 . . ?
C18 C19 H19 120.4 . . ?
C18 C19 C20 119.11(19) . . ?
C20 C19 H19 120.4 . . ?
C22 C21 H21 118.7 . . ?
C20 C21 C22 122.57(19) . . ?
C20 C21 H21 118.7 . . ?
C19 C20 H20 120.3 . . ?
C21 C20 C19 119.33(18) . . ?
C21 C20 H20 120.3 . . ?
C25 C26 H26 119.2 . . ?
C27 C26 C25 121.6(2) . . ?
C27 C26 H26 119.2 . . ?
C14 C13 H13 120.0 . . ?
C12 C13 C14 119.92(19) . . ?
C12 C13 H13 120.0 . . ?
C11 C12 H12 120.4 . . ?
C13 C12 C11 119.18(19) . . ?
C13 C12 H12 120.4 . . ?
C29 C28 H28 120.2 . . ?
C27 C28 C29 119.5(2) . . ?
C27 C28 H28 120.2 . . ?
C26 C27 H27 120.1 . . ?
C28 C27 C26 119.8(2) . . ?
C28 C27 H27 120.1 . . ?

loop_
_geom_bond_atom_site_label_1
_geom_bond_atom_site_label_2
_geom_bond_distance
_geom_bond_site_symmetry_2
_geom_bond_publ_flag
C15 C10 1.400(2) . ?
C15 C14 1.390(2) . ?
C15 C1 1.506(2) . ?
C7 C2 1.407(2) . ?
C7 C8 1.515(2) . ?
C7 C6 1.403(2) . ?
C2 C1 1.511(2) . ?
C2 C3 1.395(2) . ?
C10 C9 1.507(2) . ?
C10 C11 1.390(2) . ?
C30 C25 1.404(2) . ?
C30 C29 1.386(2) . ?
C30 C16 1.501(2) . ?
C22 C17 1.403(2) . ?
C22 C23 1.516(2) . ?
C22 C21 1.397(2) . ?
C25 C24 1.502(2) . ?
C25 C26 1.383(2) . ?
C17 C18 1.401(2) . ?
C17 C16 1.509(2) . ?
C14 H14 0.9500 . ?
C14 C13 1.380(2) . ?
C1 C1 1.533(3) 2 ?
C1 H1 1.0000 . ?
C3 H3 0.9500 . ?
C3 C4 1.373(2) . ?
C18 H18 0.9500 . ?
C18 C19 1.371(2) . ?
C8 H8A 0.9900 . ?
C8 H8B 0.9900 . ?
C8 C9 1.516(2) . ?
C6 H6 0.9500 . ?
C6 C5 1.377(2) . ?
C4 H4 0.9500 . ?
C4 C5 1.381(2) . ?
C9 H9A 0.9900 . ?
C9 H9B 0.9900 . ?
C29 H29 0.9500 . ?
C29 C28 1.382(2) . ?
C11 H11 0.9500 . ?
C11 C12 1.379(2) . ?
C16 C16 1.478(3) 2_676 ?
C16 H16 1.0000 . ?
C24 H24A 0.9900 . ?
C24 H24B 0.9900 . ?
C24 C23 1.510(2) . ?
C23 H23A 0.9900 . ?
C23 H23B 0.9900 . ?
C5 H5 0.9500 . ?
C19 H19 0.9500 . ?
C19 C20 1.383(2) . ?
C21 H21 0.9500 . ?
C21 C20 1.373(2) . ?
C20 H20 0.9500 . ?
C26 H26 0.9500 . ?
C26 C27 1.382(3) . ?
C13 H13 0.9500 . ?
C13 C12 1.375(3) . ?
C12 H12 0.9500 . ?
C28 H28 0.9500 . ?
C28 C27 1.373(3) . ?
C27 H27 0.9500 . ?

loop_
_geom_torsion_atom_site_label_1
_geom_torsion_atom_site_label_2
_geom_torsion_atom_site_label_3
_geom_torsion_atom_site_label_4
_geom_torsion
_geom_torsion_site_symmetry_1
_geom_torsion_site_symmetry_2
_geom_torsion_site_symmetry_3
_geom_torsion_site_symmetry_4
_geom_torsion_publ_flag
C15 C10 C9 C8 -65.5(2) . . . . ?
C15 C10 C11 C12 0.7(3) . . . . ?
C15 C14 C13 C12 0.3(3) . . . . ?
C7 C2 C1 C15 -41.6(2) . . . . ?
C7 C2 C1 C1 96.0(2) . . . 2 ?
C7 C2 C3 C4 -0.9(3) . . . . ?
C7 C8 C9 C10 69.1(2) . . . . ?
C7 C6 C5 C4 0.5(3) . . . . ?
C2 C7 C8 C9 -21.5(3) . . . . ?
C2 C7 C6 C5 -1.8(3) . . . . ?
C2 C3 C4 C5 -0.4(3) . . . . ?
C10 C15 C14 C13 0.2(3) . . . . ?
C10 C15 C1 C2 60.2(2) . . . . ?
C10 C15 C1 C1 -77.7(2) . . . 2 ?
C10 C11 C12 C13 -0.2(3) . . . . ?
C30 C25 C24 C23 -68.6(2) . . . . ?
C30 C25 C26 C27 -0.4(3) . . . . ?
C30 C29 C28 C27 0.6(3) . . . . ?
C22 C17 C18 C19 -0.1(3) . . . . ?
C22 C17 C16 C30 -45.4(2) . . . . ?
C22 C17 C16 C16 100.6(2) . . . 2_676 ?
C22 C21 C20 C19 0.9(3) . . . . ?
C25 C30 C29 C28 -1.3(3) . . . . ?
C25 C30 C16 C17 61.5(2) . . . . ?
C25 C30 C16 C16 -84.4(3) . . . 2_676 ?
C25 C24 C23 C22 64.8(2) . . . . ?
C25 C26 C27 C28 -0.4(3) . . . . ?
C17 C22 C23 C24 -14.0(3) . . . . ?
C17 C22 C21 C20 -0.8(3) . . . . ?
C17 C18 C19 C20 0.2(3) . . . . ?
C14 C15 C10 C9 178.71(16) . . . . ?
C14 C15 C10 C11 -0.7(2) . . . . ?
C14 C15 C1 C2 -123.84(18) . . . . ?
C14 C15 C1 C1 98.3(2) . . . 2 ?
C14 C13 C12 C11 -0.3(3) . . . . ?
C1 C15 C10 C9 -5.3(2) . . . . ?
C1 C15 C10 C11 175.33(16) . . . . ?
C1 C15 C14 C13 -175.97(15) . . . . ?
C1 C2 C3 C4 178.41(15) . . . . ?
C3 C2 C1 C15 139.07(16) . . . . ?
C3 C2 C1 C1 -83.3(2) . . . 2 ?
C3 C4 C5 C6 0.6(3) . . . . ?
C18 C17 C16 C30 134.53(17) . . . . ?
C18 C17 C16 C16 -79.5(3) . . . 2_676 ?
C18 C19 C20 C21 -0.6(3) . . . . ?
C8 C7 C2 C1 5.6(3) . . . . ?
C8 C7 C2 C3 -175.17(16) . . . . ?
C8 C7 C6 C5 175.66(16) . . . . ?
C6 C7 C2 C1 -177.32(15) . . . . ?
C6 C7 C2 C3 1.9(2) . . . . ?
C6 C7 C8 C9 161.33(16) . . . . ?
C9 C10 C11 C12 -178.72(18) . . . . ?
C29 C30 C25 C24 -179.85(15) . . . . ?
C29 C30 C25 C26 1.2(2) . . . . ?
C29 C30 C16 C17 -120.09(19) . . . . ?
C29 C30 C16 C16 94.0(3) . . . 2_676 ?
C29 C28 C27 C26 0.3(3) . . . . ?
C11 C10 C9 C8 113.90(18) . . . . ?
C16 C30 C25 C24 -1.4(2) . . . . ?
C16 C30 C25 C26 179.68(15) . . . . ?
C16 C30 C29 C28 -179.82(14) . . . . ?
C16 C17 C18 C19 180.00(15) . . . . ?
C24 C25 C26 C27 -179.30(17) . . . . ?
C23 C22 C17 C18 -177.06(16) . . . . ?
C23 C22 C17 C16 2.9(3) . . . . ?
C23 C22 C21 C20 176.95(16) . . . . ?
C21 C22 C17 C18 0.3(2) . . . . ?
C21 C22 C17 C16 -179.76(16) . . . . ?
C21 C22 C23 C24 168.55(16) . . . . ?
C26 C25 C24 C23 110.25(19) . . . . ?
